data_4068769
loop_
_publ_author_name
'Zeng, Fanlong'
'Yu, Zhengkun'

_publ_section_title
;
 Construction of Highly Active Ruthenium(II) NNN Complex Catalysts Bearing
 a Pyridyl-Supported Pyrazolyl-Imidazolyl Ligand for Transfer
 Hydrogenation of Ketones
;
_journal_issue 6
_journal_name_full Organometallics
_journal_page_first 1855
_journal_page_last 1862
_journal_paper_doi 10.1021/om801080p
_journal_volume 28
_journal_year 2009
_chemical_formula_sum 'C53 H44 Cl N5 P2 Ru'
_chemical_formula_weight 949.39
_chemical_name_systematic ?
_space_group_IT_number 14
_symmetry_cell_setting monoclinic
_symmetry_space_group_name_Hall '-P 2yn'
_symmetry_space_group_name_H-M 'P 1 21/n 1'
_atom_sites_solution_hydrogens geom
_atom_sites_solution_primary direct
_atom_sites_solution_secondary difmap
_audit_creation_method SHELXL-97
_cell_angle_alpha 90.00
_cell_angle_beta 96.5180(10)
_cell_angle_gamma 90.00
_cell_formula_units_Z 4
_cell_length_a 12.1008(7)
_cell_length_b 20.7883(11)
_cell_length_c 17.5491(10)
_cell_measurement_reflns_used 8725
_cell_measurement_temperature 293(2)
_cell_measurement_theta_max 55.916
_cell_measurement_theta_min 4.562
_cell_volume 4386.0(4)
_computing_cell_refinement 'Bruker SMART'
_computing_data_collection 'Bruker SMART'
_computing_data_reduction 'Bruker SHELXTL'
_computing_molecular_graphics 'Bruker SHELXTL'
_computing_publication_material 'Bruker SHELXTL'
_computing_structure_refinement 'SHELXL-97 (Sheldrick, 1997)'
_computing_structure_solution 'SHELXS-97 (Sheldrick, 1990)'
_diffrn_ambient_temperature 293(2)
_diffrn_measured_fraction_theta_full 0.992
_diffrn_measured_fraction_theta_max 0.992
_diffrn_measurement_device_type 'CCD area detector'
_diffrn_measurement_method 'phi and omega scans'
_diffrn_radiation_monochromator graphite
_diffrn_radiation_source 'fine-focus sealed tube'
_diffrn_radiation_type MoK\a
_diffrn_radiation_wavelength 0.71073
_diffrn_reflns_av_R_equivalents 0.0665
_diffrn_reflns_av_sigmaI/netI 0.0586
_diffrn_reflns_limit_h_max 6
_diffrn_reflns_limit_h_min -15
_diffrn_reflns_limit_k_max 25
_diffrn_reflns_limit_k_min -26
_diffrn_reflns_limit_l_max 22
_diffrn_reflns_limit_l_min -20
_diffrn_reflns_number 25557
_diffrn_reflns_theta_full 27.00
_diffrn_reflns_theta_max 27.00
_diffrn_reflns_theta_min 1.95
_exptl_absorpt_coefficient_mu 0.536
_exptl_absorpt_correction_T_max 1.00000
_exptl_absorpt_correction_T_min 0.79014
_exptl_absorpt_correction_type empirical
_exptl_absorpt_process_details sadabs
_exptl_crystal_colour red
_exptl_crystal_density_diffrn 1.438
_exptl_crystal_density_method 'not measured'
_exptl_crystal_description prismatic
_exptl_crystal_F_000 1952
_exptl_crystal_size_max 0.416
_exptl_crystal_size_mid 0.342
_exptl_crystal_size_min 0.231
_refine_diff_density_max 0.829
_refine_diff_density_min -0.509
_refine_diff_density_rms 0.068
_refine_ls_extinction_method none
_refine_ls_goodness_of_fit_ref 0.991
_refine_ls_hydrogen_treatment constr
_refine_ls_matrix_type full
_refine_ls_number_parameters 561
_refine_ls_number_reflns 9509
_refine_ls_number_restraints 0
_refine_ls_restrained_S_all 0.991
_refine_ls_R_factor_all 0.0483
_refine_ls_R_factor_gt 0.0382
_refine_ls_shift/su_max 0.015
_refine_ls_shift/su_mean 0.002
_refine_ls_structure_factor_coef Fsqd
_refine_ls_weighting_details 'calc w=1/[\s^2^(Fo^2^)+(0.0412P)^2^+0.0000P] where P=(Fo^2^+2Fc^2^)/3'
_refine_ls_weighting_scheme calc
_refine_ls_wR_factor_gt 0.0890
_refine_ls_wR_factor_ref 0.0929
_reflns_number_gt 7795
_reflns_number_total 9509
_reflns_threshold_expression >2sigma(I)
_cod_data_source_file om801080p_si_002.cif
_cod_data_source_block cd27581_(complex_5)
_cod_depositor_comments
;
The following automatic conversions were performed:

'_symmetry_cell_setting' value 'Monoclinic' changed to 'monoclinic'
according to /home/saulius/struct/CIF-dictionaries/cif_core.dic
dictionary named 'cif_core.dic' version 2.4.2 from 2011-04-26.

Automatic conversion script
Id: cif_fix_values 1715 2011-07-08 13:25:40Z adriana 
;
_cod_original_sg_symbol_H-M P2(1)/n
_cod_database_code 4068769

loop_
_symmetry_equiv_pos_as_xyz
'x, y, z'
'-x+1/2, y+1/2, -z+1/2'
'-x, -y, -z'
'x-1/2, -y-1/2, z-1/2'

loop_
_atom_site_label
_atom_site_type_symbol
_atom_site_fract_x
_atom_site_fract_y
_atom_site_fract_z
_atom_site_U_iso_or_equiv
_atom_site_adp_type
_atom_site_occupancy
_atom_site_symmetry_multiplicity
_atom_site_calc_flag
_atom_site_refinement_flags
Ru Ru 0.144080(15) 0.791985(8) 0.163787(10) 0.02298(7) Uani 1 1 d .
Cl1 Cl 0.00144(5) 0.78658(3) 0.05155(4) 0.03873(16) Uani 1 1 d .
P1 P 0.07832(5) 0.89572(3) 0.20111(3) 0.02595(14) Uani 1 1 d .
P2 P 0.20810(5) 0.69106(3) 0.12440(3) 0.02726(14) Uani 1 1 d .
N1 N 0.27139(15) 0.83616(9) 0.11201(10) 0.0259(4) Uani 1 1 d .
N2 N 0.45271(16) 0.87033(10) 0.13293(12) 0.0368(5) Uani 1 1 d .
N3 N 0.26354(16) 0.79496(9) 0.25078(10) 0.0263(4) Uani 1 1 d .
N4 N 0.13791(17) 0.74863(9) 0.32109(11) 0.0338(5) Uani 1 1 d .
N5 N 0.06792(16) 0.74855(9) 0.25201(11) 0.0313(5) Uani 1 1 d .
C1 C 0.29573(19) 0.86667(11) 0.04629(13) 0.0290(5) Uani 1 1 d .
C2 C 0.2300(2) 0.88210(11) -0.02134(13) 0.0354(6) Uani 1 1 d .
H2 H 0.1558 0.8697 -0.0296 0.042 Uiso 1 1 calc R
C3 C 0.2785(3) 0.91622(13) -0.07545(15) 0.0449(7) Uani 1 1 d .
H3 H 0.2362 0.9274 -0.1211 0.054 Uiso 1 1 calc R
C4 C 0.3901(3) 0.93454(13) -0.06355(16) 0.0480(7) Uani 1 1 d .
H4 H 0.4206 0.9571 -0.1019 0.058 Uiso 1 1 calc R
C5 C 0.4559(2) 0.92027(12) 0.00304(15) 0.0423(7) Uani 1 1 d .
H5 H 0.5302 0.9328 0.0102 0.051 Uiso 1 1 calc R
C6 C 0.4084(2) 0.88638(11) 0.05985(14) 0.0332(6) Uani 1 1 d .
C7 C 0.36692(19) 0.84121(11) 0.16030(13) 0.0302(5) Uani 1 1 d .
C8 C 0.3650(2) 0.81877(12) 0.23882(13) 0.0322(5) Uani 1 1 d .
C9 C 0.4503(2) 0.82062(14) 0.29728(15) 0.0447(7) Uani 1 1 d .
H9 H 0.5193 0.8372 0.2891 0.054 Uiso 1 1 calc R
C10 C 0.4320(3) 0.79744(15) 0.36820(17) 0.0550(8) Uani 1 1 d .
H10 H 0.4894 0.7981 0.4082 0.066 Uiso 1 1 calc R
C11 C 0.3293(2) 0.77323(15) 0.38045(15) 0.0490(7) Uani 1 1 d .
H11 H 0.3164 0.7577 0.4283 0.059 Uiso 1 1 calc R
C12 C 0.2468(2) 0.77273(12) 0.32010(13) 0.0328(6) Uani 1 1 d .
C13 C 0.0833(3) 0.72410(13) 0.37904(15) 0.0434(7) Uani 1 1 d .
C14 C -0.0192(3) 0.70707(13) 0.34631(17) 0.0508(8) Uani 1 1 d .
H14 H -0.0749 0.6885 0.3714 0.061 Uiso 1 1 calc R
C15 C -0.0269(2) 0.72221(12) 0.26826(16) 0.0396(6) Uani 1 1 d .
C16 C 0.1294(3) 0.72036(16) 0.46181(16) 0.0633(10) Uani 1 1 d .
H16A H 0.0720 0.7067 0.4918 0.095 Uiso 1 1 calc R
H16B H 0.1561 0.7620 0.4790 0.095 Uiso 1 1 calc R
H16C H 0.1895 0.6900 0.4677 0.095 Uiso 1 1 calc R
C17 C -0.1203(2) 0.71002(14) 0.20819(18) 0.0528(8) Uani 1 1 d .
H17A H -0.0983 0.7210 0.1590 0.079 Uiso 1 1 calc R
H17B H -0.1830 0.7358 0.2179 0.079 Uiso 1 1 calc R
H17C H -0.1403 0.6653 0.2087 0.079 Uiso 1 1 calc R
C18 C 0.1223(2) 0.96587(11) 0.14789(13) 0.0303(5) Uani 1 1 d .
C19 C 0.2357(2) 0.97918(12) 0.14624(14) 0.0377(6) Uani 1 1 d .
H19 H 0.2891 0.9545 0.1753 0.045 Uiso 1 1 calc R
C20 C 0.2682(3) 1.02884(13) 0.10152(15) 0.0468(7) Uani 1 1 d .
H20 H 0.3434 1.0377 0.1010 0.056 Uiso 1 1 calc R
C21 C 0.1901(3) 1.06520(14) 0.05782(16) 0.0542(8) Uani 1 1 d .
H21 H 0.2127 1.0984 0.0276 0.065 Uiso 1 1 calc R
C22 C 0.0802(3) 1.05292(13) 0.05865(16) 0.0519(8) Uani 1 1 d .
H22 H 0.0276 1.0779 0.0293 0.062 Uiso 1 1 calc R
C23 C 0.0459(2) 1.00296(13) 0.10326(14) 0.0403(6) Uani 1 1 d .
H23 H -0.0296 0.9945 0.1029 0.048 Uiso 1 1 calc R
C24 C -0.07110(19) 0.91211(11) 0.20122(13) 0.0298(5) Uani 1 1 d .
C25 C -0.1506(2) 0.87350(13) 0.16164(14) 0.0368(6) Uani 1 1 d .
H25 H -0.1287 0.8380 0.1347 0.044 Uiso 1 1 calc R
C26 C -0.2643(2) 0.88720(14) 0.16157(15) 0.0432(7) Uani 1 1 d .
H26 H -0.3175 0.8608 0.1349 0.052 Uiso 1 1 calc R
C27 C -0.2963(2) 0.93900(14) 0.20047(15) 0.0436(7) Uani 1 1 d .
H27 H -0.3715 0.9478 0.2009 0.052 Uiso 1 1 calc R
C28 C -0.2178(2) 0.97896(13) 0.23953(15) 0.0422(7) Uani 1 1 d .
H28 H -0.2405 1.0148 0.2654 0.051 Uiso 1 1 calc R
C29 C -0.1056(2) 0.96565(12) 0.24020(14) 0.0369(6) Uani 1 1 d .
H29 H -0.0530 0.9925 0.2667 0.044 Uiso 1 1 calc R
C30 C 0.1248(2) 0.91245(11) 0.30277(13) 0.0307(5) Uani 1 1 d .
C31 C 0.0639(2) 0.88583(12) 0.35771(14) 0.0400(6) Uani 1 1 d .
H31 H 0.0006 0.8618 0.3419 0.048 Uiso 1 1 calc R
C32 C 0.0954(3) 0.89446(15) 0.43494(16) 0.0528(8) Uani 1 1 d .
H32 H 0.0523 0.8775 0.4707 0.063 Uiso 1 1 calc R
C33 C 0.1906(3) 0.92814(16) 0.45918(17) 0.0627(9) Uani 1 1 d .
H33 H 0.2131 0.9334 0.5113 0.075 Uiso 1 1 calc R
C34 C 0.2523(3) 0.95393(16) 0.40568(18) 0.0653(9) Uani 1 1 d .
H34 H 0.3169 0.9767 0.4218 0.078 Uiso 1 1 calc R
C35 C 0.2199(2) 0.94663(14) 0.32893(15) 0.0481(7) Uani 1 1 d .
H35 H 0.2624 0.9649 0.2937 0.058 Uiso 1 1 calc R
C36 C 0.11562(19) 0.62339(11) 0.14079(14) 0.0301(5) Uani 1 1 d .
C37 C 0.1069(2) 0.59722(13) 0.21264(15) 0.0420(6) Uani 1 1 d .
H37 H 0.1510 0.6131 0.2554 0.050 Uiso 1 1 calc R
C38 C 0.0333(2) 0.54773(14) 0.22108(17) 0.0502(7) Uani 1 1 d .
H38 H 0.0288 0.5306 0.2696 0.060 Uiso 1 1 calc R
C39 C -0.0330(2) 0.52351(14) 0.15987(18) 0.0512(7) Uani 1 1 d .
H39 H -0.0801 0.4890 0.1659 0.061 Uiso 1 1 calc R
C40 C -0.0291(2) 0.55065(15) 0.09018(18) 0.0578(8) Uani 1 1 d .
H40 H -0.0767 0.5359 0.0485 0.069 Uiso 1 1 calc R
C41 C 0.0446(2) 0.59992(15) 0.08000(16) 0.0492(7) Uani 1 1 d .
H41 H 0.0464 0.6175 0.0314 0.059 Uiso 1 1 calc R
C42 C 0.3502(2) 0.67227(11) 0.16918(14) 0.0331(6) Uani 1 1 d .
C43 C 0.3765(2) 0.64334(15) 0.23948(17) 0.0570(8) Uani 1 1 d .
H43 H 0.3200 0.6274 0.2659 0.068 Uiso 1 1 calc R
C44 C 0.4859(3) 0.63775(17) 0.2712(2) 0.0718(11) Uani 1 1 d .
H44 H 0.5021 0.6184 0.3190 0.086 Uiso 1 1 calc R
C45 C 0.5699(2) 0.65997(16) 0.2337(2) 0.0628(9) Uani 1 1 d .
H45 H 0.6433 0.6553 0.2552 0.075 Uiso 1 1 calc R
C46 C 0.5462(2) 0.68931(18) 0.1644(2) 0.0635(9) Uani 1 1 d .
H46 H 0.6036 0.7048 0.1384 0.076 Uiso 1 1 calc R
C47 C 0.4371(2) 0.69602(15) 0.13248(17) 0.0508(8) Uani 1 1 d .
H47 H 0.4217 0.7168 0.0856 0.061 Uiso 1 1 calc R
C48 C 0.2304(2) 0.67595(12) 0.02406(13) 0.0318(5) Uani 1 1 d .
C49 C 0.2735(2) 0.61698(13) 0.00454(16) 0.0481(7) Uani 1 1 d .
H49 H 0.2901 0.5857 0.0419 0.058 Uiso 1 1 calc R
C50 C 0.2915(3) 0.60499(15) -0.07026(17) 0.0572(8) Uani 1 1 d .
H50 H 0.3184 0.5651 -0.0835 0.069 Uiso 1 1 calc R
C51 C 0.2702(2) 0.65143(16) -0.12500(16) 0.0536(8) Uani 1 1 d .
H51 H 0.2833 0.6432 -0.1753 0.064 Uiso 1 1 calc R
C52 C 0.2298(2) 0.70987(14) -0.10604(15) 0.0449(7) Uani 1 1 d .
H52 H 0.2160 0.7415 -0.1434 0.054 Uiso 1 1 calc R
C53 C 0.2092(2) 0.72217(13) -0.03161(14) 0.0357(6) Uani 1 1 d .
H53 H 0.1809 0.7619 -0.0191 0.043 Uiso 1 1 calc R

loop_
_atom_site_aniso_label
_atom_site_aniso_U_11
_atom_site_aniso_U_22
_atom_site_aniso_U_33
_atom_site_aniso_U_23
_atom_site_aniso_U_13
_atom_site_aniso_U_12
Ru 0.01594(10) 0.02924(11) 0.02410(10) 0.00274(7) 0.00381(7) -0.00089(8)
Cl1 0.0251(3) 0.0566(4) 0.0335(3) -0.0071(3) -0.0012(3) 0.0032(3)
P1 0.0189(3) 0.0302(3) 0.0291(3) 0.0005(2) 0.0043(2) -0.0011(3)
P2 0.0229(3) 0.0307(3) 0.0292(3) 0.0023(2) 0.0077(3) 0.0012(3)
N1 0.0172(9) 0.0337(11) 0.0272(10) 0.0044(8) 0.0045(8) -0.0005(8)
N2 0.0217(10) 0.0434(12) 0.0458(13) 0.0041(10) 0.0058(10) -0.0062(10)
N3 0.0213(10) 0.0337(11) 0.0239(10) 0.0035(8) 0.0027(8) 0.0047(9)
N4 0.0354(12) 0.0381(12) 0.0296(11) 0.0057(9) 0.0113(10) 0.0040(10)
N5 0.0264(11) 0.0332(11) 0.0366(11) 0.0036(9) 0.0138(9) 0.0008(9)
C1 0.0253(12) 0.0289(12) 0.0346(13) 0.0030(10) 0.0114(10) 0.0002(10)
C2 0.0351(14) 0.0358(14) 0.0354(14) 0.0047(11) 0.0046(12) 0.0030(12)
C3 0.0573(19) 0.0426(16) 0.0357(15) 0.0078(12) 0.0090(14) 0.0049(15)
C4 0.060(2) 0.0423(16) 0.0464(17) 0.0118(13) 0.0285(15) -0.0021(15)
C5 0.0376(15) 0.0357(14) 0.0578(18) 0.0047(12) 0.0233(14) -0.0076(13)
C6 0.0258(13) 0.0335(13) 0.0422(14) 0.0011(11) 0.0121(11) -0.0040(11)
C7 0.0200(12) 0.0354(13) 0.0350(13) 0.0014(10) 0.0020(10) -0.0009(11)
C8 0.0233(12) 0.0360(13) 0.0365(14) 0.0007(11) 0.0005(11) 0.0013(11)
C9 0.0236(13) 0.0654(19) 0.0433(16) -0.0009(14) -0.0041(12) 0.0015(14)
C10 0.0392(17) 0.085(2) 0.0377(16) 0.0009(15) -0.0100(13) 0.0109(17)
C11 0.0450(18) 0.073(2) 0.0284(14) 0.0104(13) 0.0016(13) 0.0117(16)
C12 0.0314(14) 0.0384(14) 0.0289(13) 0.0022(10) 0.0047(11) 0.0074(12)
C13 0.0556(19) 0.0402(15) 0.0384(15) 0.0115(12) 0.0226(14) 0.0058(14)
C14 0.055(2) 0.0476(17) 0.0562(19) 0.0121(14) 0.0343(17) 0.0004(15)
C15 0.0324(14) 0.0339(14) 0.0559(17) 0.0048(12) 0.0205(13) 0.0002(12)
C16 0.087(3) 0.069(2) 0.0383(17) 0.0151(14) 0.0257(18) 0.009(2)
C17 0.0324(16) 0.0539(18) 0.075(2) 0.0075(15) 0.0177(16) -0.0077(14)
C18 0.0324(13) 0.0290(13) 0.0310(13) -0.0009(10) 0.0105(11) -0.0014(11)
C19 0.0327(14) 0.0402(15) 0.0409(15) -0.0025(11) 0.0076(12) -0.0049(12)
C20 0.0478(17) 0.0511(17) 0.0439(16) -0.0029(13) 0.0158(14) -0.0187(15)
C21 0.075(2) 0.0444(17) 0.0453(17) 0.0084(13) 0.0141(17) -0.0159(17)
C22 0.066(2) 0.0451(17) 0.0448(17) 0.0119(13) 0.0058(15) 0.0090(16)
C23 0.0394(15) 0.0418(15) 0.0405(15) 0.0044(11) 0.0081(12) 0.0046(13)
C24 0.0223(12) 0.0354(13) 0.0329(13) 0.0050(10) 0.0079(10) 0.0036(11)
C25 0.0263(13) 0.0461(15) 0.0390(14) -0.0038(12) 0.0074(11) 0.0001(12)
C26 0.0257(14) 0.0610(18) 0.0422(15) -0.0003(13) 0.0011(12) -0.0003(14)
C27 0.0239(13) 0.0602(18) 0.0483(16) 0.0148(14) 0.0115(12) 0.0130(13)
C28 0.0353(15) 0.0412(15) 0.0528(17) 0.0078(12) 0.0169(13) 0.0126(13)
C29 0.0298(14) 0.0375(14) 0.0447(15) 0.0040(11) 0.0099(12) 0.0021(12)
C30 0.0267(13) 0.0329(13) 0.0324(13) 0.0006(10) 0.0029(10) 0.0019(11)
C31 0.0365(15) 0.0457(16) 0.0383(15) 0.0013(12) 0.0064(12) -0.0008(13)
C32 0.063(2) 0.0618(19) 0.0359(16) 0.0034(13) 0.0139(15) 0.0024(17)
C33 0.080(3) 0.072(2) 0.0343(16) -0.0066(15) -0.0051(16) -0.011(2)
C34 0.064(2) 0.073(2) 0.054(2) -0.0059(17) -0.0123(17) -0.0265(19)
C35 0.0469(17) 0.0572(18) 0.0391(15) 0.0023(13) 0.0008(13) -0.0159(15)
C36 0.0217(12) 0.0333(13) 0.0356(13) -0.0005(10) 0.0042(10) 0.0031(11)
C37 0.0337(15) 0.0510(16) 0.0413(15) 0.0029(12) 0.0042(12) -0.0059(13)
C38 0.0415(17) 0.0581(18) 0.0528(18) 0.0157(14) 0.0137(14) -0.0082(15)
C39 0.0384(16) 0.0517(18) 0.066(2) 0.0000(15) 0.0151(15) -0.0142(15)
C40 0.0408(17) 0.078(2) 0.0538(19) -0.0094(16) 0.0008(15) -0.0237(17)
C41 0.0416(16) 0.0634(19) 0.0420(16) 0.0065(14) 0.0019(13) -0.0104(15)
C42 0.0260(13) 0.0319(13) 0.0421(14) -0.0014(11) 0.0063(11) 0.0051(11)
C43 0.0293(15) 0.073(2) 0.068(2) 0.0331(17) 0.0024(14) -0.0021(15)
C44 0.0442(19) 0.084(2) 0.083(2) 0.046(2) -0.0100(18) 0.0003(19)
C45 0.0275(15) 0.066(2) 0.093(3) 0.0130(19) -0.0035(17) 0.0075(16)
C46 0.0283(16) 0.093(3) 0.071(2) 0.009(2) 0.0123(16) -0.0005(18)
C47 0.0306(15) 0.075(2) 0.0480(17) 0.0113(15) 0.0084(13) -0.0028(15)
C48 0.0277(13) 0.0377(14) 0.0313(13) -0.0036(10) 0.0091(11) -0.0008(11)
C49 0.0529(18) 0.0461(17) 0.0472(17) 0.0001(13) 0.0138(14) 0.0106(15)
C50 0.061(2) 0.0576(19) 0.0565(19) -0.0189(16) 0.0201(17) 0.0107(17)
C51 0.0456(18) 0.079(2) 0.0381(16) -0.0175(15) 0.0120(14) -0.0050(17)
C52 0.0376(16) 0.0648(19) 0.0332(14) 0.0038(13) 0.0085(12) -0.0060(15)
C53 0.0300(14) 0.0404(14) 0.0380(14) -0.0009(11) 0.0086(12) -0.0024(12)

loop_
_atom_type_symbol
_atom_type_description
_atom_type_scat_dispersion_real
_atom_type_scat_dispersion_imag
_atom_type_scat_source
C C 0.0033 0.0016 'International Tables Vol C Tables 4.2.6.8 and 6.1.1.4'
H H 0.0000 0.0000 'International Tables Vol C Tables 4.2.6.8 and 6.1.1.4'
N N 0.0061 0.0033 'International Tables Vol C Tables 4.2.6.8 and 6.1.1.4'
P P 0.1023 0.0942 'International Tables Vol C Tables 4.2.6.8 and 6.1.1.4'
Cl Cl 0.1484 0.1585 'International Tables Vol C Tables 4.2.6.8 and 6.1.1.4'
Ru Ru -1.2594 0.8363 'International Tables Vol C Tables 4.2.6.8 and 6.1.1.4'

loop_
_geom_angle_atom_site_label_1
_geom_angle_atom_site_label_2
_geom_angle_atom_site_label_3
_geom_angle
N3 Ru N1 79.15(7)
N3 Ru N5 77.73(8)
N1 Ru N5 156.88(8)
N3 Ru P2 91.05(5)
N1 Ru P2 88.89(5)
N5 Ru P2 91.13(5)
N3 Ru P1 89.84(5)
N1 Ru P1 90.43(5)
N5 Ru P1 89.90(5)
P2 Ru P1 178.76(2)
N3 Ru Cl1 177.40(6)
N1 Ru Cl1 99.00(5)
N5 Ru Cl1 104.10(6)
P2 Ru Cl1 87.08(2)
P1 Ru Cl1 92.00(2)
C24 P1 C18 101.20(11)
C24 P1 C30 98.98(11)
C18 P1 C30 105.51(11)
C24 P1 Ru 121.32(8)
C18 P1 Ru 116.51(7)
C30 P1 Ru 110.95(8)
C48 P2 C36 100.20(11)
C48 P2 C42 98.08(11)
C36 P2 C42 108.95(11)
C48 P2 Ru 121.31(8)
C36 P2 Ru 114.01(8)
C42 P2 Ru 112.49(8)
C7 N1 C1 103.84(19)
C7 N1 Ru 112.36(14)
C1 N1 Ru 143.66(16)
C7 N2 C6 102.04(19)
C12 N3 C8 119.8(2)
C12 N3 Ru 121.17(16)
C8 N3 Ru 118.97(15)
C13 N4 N5 110.3(2)
C13 N4 C12 132.1(2)
N5 N4 C12 117.67(18)
C15 N5 N4 105.5(2)
C15 N5 Ru 142.95(19)
N4 N5 Ru 111.49(14)
N1 C1 C2 131.7(2)
N1 C1 C6 106.6(2)
C2 C1 C6 121.5(2)
C3 C2 C1 117.6(2)
C3 C2 H2 121.2
C1 C2 H2 121.2
C2 C3 C4 121.4(3)
C2 C3 H3 119.3
C4 C3 H3 119.3
C5 C4 C3 121.9(2)
C5 C4 H4 119.1
C3 C4 H4 119.1
C4 C5 C6 118.1(3)
C4 C5 H5 120.9
C6 C5 H5 120.9
N2 C6 C5 129.8(2)
N2 C6 C1 110.6(2)
C5 C6 C1 119.5(2)
N2 C7 N1 116.8(2)
N2 C7 C8 125.5(2)
N1 C7 C8 117.5(2)
N3 C8 C9 120.7(2)
N3 C8 C7 111.9(2)
C9 C8 C7 127.4(2)
C8 C9 C10 118.9(3)
C8 C9 H9 120.6
C10 C9 H9 120.6
C9 C10 C11 120.6(3)
C9 C10 H10 119.7
C11 C10 H10 119.7
C12 C11 C10 118.2(3)
C12 C11 H11 120.9
C10 C11 H11 120.9
N3 C12 C11 121.9(2)
N3 C12 N4 111.8(2)
C11 C12 N4 126.3(2)
C14 C13 N4 106.1(2)
C14 C13 C16 128.4(3)
N4 C13 C16 125.5(3)
C13 C14 C15 108.2(2)
C13 C14 H14 125.9
C15 C14 H14 125.9
N5 C15 C14 109.8(3)
N5 C15 C17 121.7(2)
C14 C15 C17 128.4(3)
C13 C16 H16A 109.5
C13 C16 H16B 109.5
H16A C16 H16B 109.5
C13 C16 H16C 109.5
H16A C16 H16C 109.5
H16B C16 H16C 109.5
C15 C17 H17A 109.5
C15 C17 H17B 109.5
H17A C17 H17B 109.5
C15 C17 H17C 109.5
H17A C17 H17C 109.5
H17B C17 H17C 109.5
C23 C18 C19 118.2(2)
C23 C18 P1 121.16(19)
C19 C18 P1 120.38(19)
C20 C19 C18 120.1(3)
C20 C19 H19 120.0
C18 C19 H19 120.0
C21 C20 C19 120.5(3)
C21 C20 H20 119.8
C19 C20 H20 119.8
C22 C21 C20 120.2(3)
C22 C21 H21 119.9
C20 C21 H21 119.9
C21 C22 C23 120.1(3)
C21 C22 H22 119.9
C23 C22 H22 119.9
C18 C23 C22 120.9(3)
C18 C23 H23 119.5
C22 C23 H23 119.5
C25 C24 C29 118.8(2)
C25 C24 P1 121.40(18)
C29 C24 P1 119.79(19)
C24 C25 C26 120.6(2)
C24 C25 H25 119.7
C26 C25 H25 119.7
C27 C26 C25 119.7(3)
C27 C26 H26 120.1
C25 C26 H26 120.1
C26 C27 C28 120.5(2)
C26 C27 H27 119.7
C28 C27 H27 119.7
C27 C28 C29 120.1(2)
C27 C28 H28 120.0
C29 C28 H28 120.0
C28 C29 C24 120.2(3)
C28 C29 H29 119.9
C24 C29 H29 119.9
C35 C30 C31 117.3(2)
C35 C30 P1 124.66(19)
C31 C30 P1 117.88(19)
C32 C31 C30 121.3(3)
C32 C31 H31 119.4
C30 C31 H31 119.4
C31 C32 C33 120.0(3)
C31 C32 H32 120.0
C33 C32 H32 120.0
C34 C33 C32 119.3(3)
C34 C33 H33 120.4
C32 C33 H33 120.4
C33 C34 C35 120.9(3)
C33 C34 H34 119.6
C35 C34 H34 119.6
C34 C35 C30 121.2(3)
C34 C35 H35 119.4
C30 C35 H35 119.4
C41 C36 C37 117.3(2)
C41 C36 P2 119.0(2)
C37 C36 P2 123.5(2)
C38 C37 C36 120.4(3)
C38 C37 H37 119.8
C36 C37 H37 119.8
C39 C38 C37 121.4(3)
C39 C38 H38 119.3
C37 C38 H38 119.3
C40 C39 C38 118.7(3)
C40 C39 H39 120.6
C38 C39 H39 120.6
C39 C40 C41 121.0(3)
C39 C40 H40 119.5
C41 C40 H40 119.5
C36 C41 C40 121.0(3)
C36 C41 H41 119.5
C40 C41 H41 119.5
C43 C42 C47 117.5(3)
C43 C42 P2 125.6(2)
C47 C42 P2 116.5(2)
C42 C43 C44 120.7(3)
C42 C43 H43 119.6
C44 C43 H43 119.6
C45 C44 C43 120.9(3)
C45 C44 H44 119.5
C43 C44 H44 119.5
C44 C45 C46 119.6(3)
C44 C45 H45 120.2
C46 C45 H45 120.2
C45 C46 C47 120.1(3)
C45 C46 H46 119.9
C47 C46 H46 119.9
C46 C47 C42 121.1(3)
C46 C47 H47 119.4
C42 C47 H47 119.4
C53 C48 C49 119.1(2)
C53 C48 P2 121.74(19)
C49 C48 P2 119.12(19)
C50 C49 C48 119.9(3)
C50 C49 H49 120.0
C48 C49 H49 120.0
C51 C50 C49 120.3(3)
C51 C50 H50 119.8
C49 C50 H50 119.8
C52 C51 C50 120.1(3)
C52 C51 H51 119.9
C50 C51 H51 119.9
C51 C52 C53 120.2(3)
C51 C52 H52 119.9
C53 C52 H52 119.9
C48 C53 C52 120.3(3)
C48 C53 H53 119.9
C52 C53 H53 119.9

loop_
_geom_bond_atom_site_label_1
_geom_bond_atom_site_label_2
_geom_bond_distance
Ru N3 1.9807(19)
Ru N1 2.0880(17)
Ru N5 2.0943(18)
Ru P2 2.3667(6)
Ru P1 2.4147(6)
Ru Cl1 2.4697(6)
P1 C24 1.840(2)
P1 C18 1.842(2)
P1 C30 1.842(2)
P2 C48 1.838(2)
P2 C36 1.840(2)
P2 C42 1.849(3)
N1 C7 1.358(3)
N1 C1 1.377(3)
N2 C7 1.337(3)
N2 C6 1.374(3)
N3 C12 1.338(3)
N3 C8 1.362(3)
N4 C13 1.373(3)
N4 N5 1.398(3)
N4 C12 1.412(3)
N5 C15 1.331(3)
C1 C2 1.389(3)
C1 C6 1.418(3)
C2 C3 1.370(3)
C2 H2 0.9300
C3 C4 1.395(4)
C3 H3 0.9300
C4 C5 1.370(4)
C4 H4 0.9300
C5 C6 1.397(3)
C5 H5 0.9300
C7 C8 1.457(3)
C8 C9 1.371(3)
C9 C10 1.376(4)
C9 H9 0.9300
C10 C11 1.380(4)
C10 H10 0.9300
C11 C12 1.370(4)
C11 H11 0.9300
C13 C14 1.353(4)
C13 C16 1.498(4)
C14 C15 1.398(4)
C14 H14 0.9300
C15 C17 1.477(4)
C16 H16A 0.9600
C16 H16B 0.9600
C16 H16C 0.9600
C17 H17A 0.9600
C17 H17B 0.9600
C17 H17C 0.9600
C18 C23 1.378(3)
C18 C19 1.404(3)
C19 C20 1.380(3)
C19 H19 0.9300
C20 C21 1.374(4)
C20 H20 0.9300
C21 C22 1.356(4)
C21 H21 0.9300
C22 C23 1.392(4)
C22 H22 0.9300
C23 H23 0.9300
C24 C25 1.378(3)
C24 C29 1.395(3)
C25 C26 1.406(3)
C25 H25 0.9300
C26 C27 1.354(4)
C26 H26 0.9300
C27 C28 1.383(4)
C27 H27 0.9300
C28 C29 1.385(3)
C28 H28 0.9300
C29 H29 0.9300
C30 C35 1.385(3)
C30 C31 1.393(3)
C31 C32 1.377(4)
C31 H31 0.9300
C32 C33 1.374(4)
C32 H32 0.9300
C33 C34 1.373(4)
C33 H33 0.9300
C34 C35 1.368(4)
C34 H34 0.9300
C35 H35 0.9300
C36 C41 1.381(4)
C36 C37 1.388(3)
C37 C38 1.380(4)
C37 H37 0.9300
C38 C39 1.362(4)
C38 H38 0.9300
C39 C40 1.353(4)
C39 H39 0.9300
C40 C41 1.383(4)
C40 H40 0.9300
C41 H41 0.9300
C42 C43 1.377(3)
C42 C47 1.385(3)
C43 C44 1.382(4)
C43 H43 0.9300
C44 C45 1.353(4)
C44 H44 0.9300
C45 C46 1.363(4)
C45 H45 0.9300
C46 C47 1.381(4)
C46 H46 0.9300
C47 H47 0.9300
C48 C53 1.374(3)
C48 C49 1.390(3)
C49 C50 1.378(4)
C49 H49 0.9300
C50 C51 1.366(4)
C50 H50 0.9300
C51 C52 1.365(4)
C51 H51 0.9300
C52 C53 1.381(3)
C52 H52 0.9300
C53 H53 0.9300

loop_
_geom_torsion_atom_site_label_1
_geom_torsion_atom_site_label_2
_geom_torsion_atom_site_label_3
_geom_torsion_atom_site_label_4
_geom_torsion
N3 Ru P1 C24 -137.12(10)
N1 Ru P1 C24 143.73(10)
N5 Ru P1 C24 -59.39(10)
P2 Ru P1 C24 87.2(10)
Cl1 Ru P1 C24 44.72(9)
N3 Ru P1 C18 98.98(11)
N1 Ru P1 C18 19.84(11)
N5 Ru P1 C18 176.72(11)
P2 Ru P1 C18 -36.7(10)
Cl1 Ru P1 C18 -79.18(9)
N3 Ru P1 C30 -21.74(10)
N1 Ru P1 C30 -100.89(10)
N5 Ru P1 C30 55.99(10)
P2 Ru P1 C30 -157.5(10)
Cl1 Ru P1 C30 160.10(8)
N3 Ru P2 C48 -131.01(11)
N1 Ru P2 C48 -51.89(11)
N5 Ru P2 C48 151.24(11)
P1 Ru P2 C48 4.7(10)
Cl1 Ru P2 C48 47.18(10)
N3 Ru P2 C36 109.14(10)
N1 Ru P2 C36 -171.74(10)
N5 Ru P2 C36 31.39(10)
P1 Ru P2 C36 -115.1(10)
Cl1 Ru P2 C36 -72.67(9)
N3 Ru P2 C42 -15.55(10)
N1 Ru P2 C42 63.57(10)
N5 Ru P2 C42 -93.30(10)
P1 Ru P2 C42 120.2(10)
Cl1 Ru P2 C42 162.64(9)
N3 Ru N1 C7 2.86(15)
N5 Ru N1 C7 1.9(3)
P2 Ru N1 C7 -88.42(15)
P1 Ru N1 C7 92.62(15)
Cl1 Ru N1 C7 -175.29(15)
N3 Ru N1 C1 -171.8(3)
N5 Ru N1 C1 -172.8(2)
P2 Ru N1 C1 96.9(3)
P1 Ru N1 C1 -82.1(3)
Cl1 Ru N1 C1 10.0(3)
N1 Ru N3 C12 178.79(19)
N5 Ru N3 C12 -1.62(17)
P2 Ru N3 C12 -92.55(17)
P1 Ru N3 C12 88.32(17)
Cl1 Ru N3 C12 -136.6(12)
N1 Ru N3 C8 -2.76(17)
N5 Ru N3 C8 176.83(18)
P2 Ru N3 C8 85.90(17)
P1 Ru N3 C8 -93.23(17)
Cl1 Ru N3 C8 41.8(13)
C13 N4 N5 C15 -1.9(3)
C12 N4 N5 C15 178.3(2)
C13 N4 N5 Ru 175.72(16)
C12 N4 N5 Ru -4.1(2)
N3 Ru N5 C15 179.1(3)
N1 Ru N5 C15 -179.9(2)
P2 Ru N5 C15 -90.1(3)
P1 Ru N5 C15 89.2(3)
Cl1 Ru N5 C15 -2.8(3)
N3 Ru N5 N4 2.92(14)
N1 Ru N5 N4 3.9(3)
P2 Ru N5 N4 93.76(14)
P1 Ru N5 N4 -86.93(14)
Cl1 Ru N5 N4 -178.97(13)
C7 N1 C1 C2 -174.0(3)
Ru N1 C1 C2 0.9(4)
C7 N1 C1 C6 1.9(2)
Ru N1 C1 C6 176.84(19)
N1 C1 C2 C3 176.5(2)
C6 C1 C2 C3 1.1(4)
C1 C2 C3 C4 0.4(4)
C2 C3 C4 C5 -1.1(4)
C3 C4 C5 C6 0.0(4)
C7 N2 C6 C5 177.1(3)
C7 N2 C6 C1 0.7(3)
C4 C5 C6 N2 -174.7(3)
C4 C5 C6 C1 1.5(4)
N1 C1 C6 N2 -1.7(3)
C2 C1 C6 N2 174.7(2)
N1 C1 C6 C5 -178.6(2)
C2 C1 C6 C5 -2.2(4)
C6 N2 C7 N1 0.6(3)
C6 N2 C7 C8 -174.7(2)
C1 N1 C7 N2 -1.7(3)
Ru N1 C7 N2 -178.41(16)
C1 N1 C7 C8 174.1(2)
Ru N1 C7 C8 -2.7(3)
C12 N3 C8 C9 -0.4(4)
Ru N3 C8 C9 -178.9(2)
C12 N3 C8 C7 -179.4(2)
Ru N3 C8 C7 2.1(3)
N2 C7 C8 N3 175.9(2)
N1 C7 C8 N3 0.6(3)
N2 C7 C8 C9 -3.1(4)
N1 C7 C8 C9 -178.4(3)
N3 C8 C9 C10 0.6(4)
C7 C8 C9 C10 179.4(3)
C8 C9 C10 C11 -0.5(5)
C9 C10 C11 C12 0.3(5)
C8 N3 C12 C11 0.2(4)
Ru N3 C12 C11 178.6(2)
C8 N3 C12 N4 -178.5(2)
Ru N3 C12 N4 -0.1(3)
C10 C11 C12 N3 -0.1(4)
C10 C11 C12 N4 178.4(3)
C13 N4 C12 N3 -176.9(2)
N5 N4 C12 N3 2.9(3)
C13 N4 C12 C11 4.5(4)
N5 N4 C12 C11 -175.8(2)
N5 N4 C13 C14 1.6(3)
C12 N4 C13 C14 -178.6(2)
N5 N4 C13 C16 -176.1(2)
C12 N4 C13 C16 3.7(4)
N4 C13 C14 C15 -0.8(3)
C16 C13 C14 C15 176.9(3)
N4 N5 C15 C14 1.4(3)
Ru N5 C15 C14 -174.9(2)
N4 N5 C15 C17 -176.2(2)
Ru N5 C15 C17 7.5(4)
C13 C14 C15 N5 -0.4(3)
C13 C14 C15 C17 177.0(3)
C24 P1 C18 C23 -17.7(2)
C30 P1 C18 C23 -120.5(2)
Ru P1 C18 C23 115.96(19)
C24 P1 C18 C19 168.24(19)
C30 P1 C18 C19 65.5(2)
Ru P1 C18 C19 -58.1(2)
C23 C18 C19 C20 0.8(4)
P1 C18 C19 C20 175.02(19)
C18 C19 C20 C21 -0.6(4)
C19 C20 C21 C22 0.5(4)
C20 C21 C22 C23 -0.6(5)
C19 C18 C23 C22 -1.0(4)
P1 C18 C23 C22 -175.1(2)
C21 C22 C23 C18 0.9(4)
C18 P1 C24 C25 113.2(2)
C30 P1 C24 C25 -138.9(2)
Ru P1 C24 C25 -17.6(2)
C18 P1 C24 C29 -65.0(2)
C30 P1 C24 C29 42.9(2)
Ru P1 C24 C29 164.24(16)
C29 C24 C25 C26 -1.0(4)
P1 C24 C25 C26 -179.20(19)
C24 C25 C26 C27 0.3(4)
C25 C26 C27 C28 0.8(4)
C26 C27 C28 C29 -1.1(4)
C27 C28 C29 C24 0.3(4)
C25 C24 C29 C28 0.7(4)
P1 C24 C29 C28 178.92(19)
C24 P1 C30 C35 -137.1(2)
C18 P1 C30 C35 -32.7(3)
Ru P1 C30 C35 94.3(2)
C24 P1 C30 C31 46.8(2)
C18 P1 C30 C31 151.15(19)
Ru P1 C30 C31 -81.8(2)
C35 C30 C31 C32 1.5(4)
P1 C30 C31 C32 177.9(2)
C30 C31 C32 C33 -2.1(4)
C31 C32 C33 C34 1.2(5)
C32 C33 C34 C35 0.2(5)
C33 C34 C35 C30 -0.8(5)
C31 C30 C35 C34 -0.1(4)
P1 C30 C35 C34 -176.2(2)
C48 P2 C36 C41 -30.6(2)
C42 P2 C36 C41 -132.9(2)
Ru P2 C36 C41 100.5(2)
C48 P2 C36 C37 154.3(2)
C42 P2 C36 C37 52.0(2)
Ru P2 C36 C37 -74.5(2)
C41 C36 C37 C38 2.9(4)
P2 C36 C37 C38 178.0(2)
C36 C37 C38 C39 -0.4(4)
C37 C38 C39 C40 -2.7(5)
C38 C39 C40 C41 3.2(5)
C37 C36 C41 C40 -2.4(4)
P2 C36 C41 C40 -177.7(2)
C39 C40 C41 C36 -0.7(5)
C48 P2 C42 C43 -144.8(3)
C36 P2 C42 C43 -41.0(3)
Ru P2 C42 C43 86.4(3)
C48 P2 C42 C47 43.0(2)
C36 P2 C42 C47 146.7(2)
Ru P2 C42 C47 -85.9(2)
C47 C42 C43 C44 -0.8(5)
P2 C42 C43 C44 -173.0(3)
C42 C43 C44 C45 -0.6(6)
C43 C44 C45 C46 1.2(6)
C44 C45 C46 C47 -0.3(6)
C45 C46 C47 C42 -1.2(5)
C43 C42 C47 C46 1.7(5)
P2 C42 C47 C46 174.6(3)
C36 P2 C48 C53 125.4(2)
C42 P2 C48 C53 -123.6(2)
Ru P2 C48 C53 -1.0(3)
C36 P2 C48 C49 -56.9(2)
C42 P2 C48 C49 54.1(2)
Ru P2 C48 C49 176.72(18)
C53 C48 C49 C50 -1.7(4)
P2 C48 C49 C50 -179.5(2)
C48 C49 C50 C51 1.8(5)
C49 C50 C51 C52 -0.7(5)
C50 C51 C52 C53 -0.6(4)
C49 C48 C53 C52 0.5(4)
P2 C48 C53 C52 178.2(2)
C51 C52 C53 C48 0.7(4)
